data_2202671
loop_
_publ_author_name
'Sakai, Ken'
'Kurashima, Mai'

_publ_section_title
;
 [\m-2,3,5,6-Tetrakis(2-pyridyl)pyrazine]bis[chloroplatinum(II)]
 bis[trichloro(dimethyl sulfoxide-\k<i>S</i>)platinate(II)]
;
_journal_issue 7
_journal_name_full 'Acta Crystallographica Section E'
_journal_page_first m411
_journal_page_last m413
_journal_paper_doi 10.1107/S1600536803011541
_journal_volume 59
_journal_year 2003
_chemical_formula_iupac '[Pt2 Cl2 (C24 H16 N6)] [Pt Cl3 (C2 H6 O1 S1)]2'
_chemical_formula_moiety 'C24 H16 Cl2 N6 Pt2 2+, 2C2 H6 Cl3 O Pt S 1-'
_chemical_formula_sum 'C28 H28 Cl8 N6 O2 Pt4 S2'
_chemical_formula_weight 1608.64
_chemical_name_systematic
;
[\m-2,3,5,6-Tetrakis(2-pyridyl)pyrazine]bis[chloroplatinum(II)]
bis[trichloro(dimethylsulfoxide-\kS)platinate(II)]
;
_space_group_IT_number 2
_symmetry_cell_setting triclinic
_symmetry_space_group_name_Hall '-P 1'
_symmetry_space_group_name_H-M 'P -1'
_atom_sites_solution_hydrogens geom
_atom_sites_solution_primary direct
_atom_sites_solution_secondary difmap
_cell_angle_alpha 94.085(2)
_cell_angle_beta 105.321(2)
_cell_angle_gamma 100.954(2)
_cell_formula_units_Z 2
_cell_length_a 10.0868(11)
_cell_length_b 12.9476(14)
_cell_length_c 16.5057(19)
_cell_measurement_reflns_used 818
_cell_measurement_temperature 296.0(10)
_cell_measurement_theta_max 19.06
_cell_measurement_theta_min 2.52
_cell_volume 2024.3(4)
_computing_cell_refinement 'SAINT (Bruker, 2000)'
_computing_data_collection 'SMART (Bruker, 2000)'
_computing_data_reduction SAINT
_computing_molecular_graphics 'KENX (Sakai, 2002)'
_computing_publication_material
;
SHELXL97, TEXSAN (Molecular Structure Corporation, 1999),
KENX and ORTEPII (Johnson, 1976)
;
_computing_structure_refinement 'SHELXL97 (Sheldrick, 1997)'
_computing_structure_solution 'SHELXS97 (Sheldrick, 1997)'
_diffrn_ambient_temperature 296.0(10)
_diffrn_detector_area_resol_mean 8.366
_diffrn_measured_fraction_theta_full 0.966
_diffrn_measured_fraction_theta_max 0.966
_diffrn_measurement_device 'Bruker SMART APEX CCD-detector'
_diffrn_measurement_method \w
_diffrn_radiation_monochromator graphite
_diffrn_radiation_source 'fine-focus sealed tube'
_diffrn_radiation_type MoK\a
_diffrn_radiation_wavelength 0.71073
_diffrn_reflns_av_R_equivalents 0.0880
_diffrn_reflns_av_sigmaI/netI 0.1994
_diffrn_reflns_limit_h_max 11
_diffrn_reflns_limit_h_min -11
_diffrn_reflns_limit_k_max 14
_diffrn_reflns_limit_k_min -14
_diffrn_reflns_limit_l_max 18
_diffrn_reflns_limit_l_min -18
_diffrn_reflns_number 9820
_diffrn_reflns_theta_full 23.27
_diffrn_reflns_theta_max 23.27
_diffrn_reflns_theta_min 1.29
_diffrn_standards_decay_% 'no decay, variation 0'
_diffrn_standards_interval_time 120
_diffrn_standards_number 0
_exptl_absorpt_coefficient_mu 14.446
_exptl_absorpt_correction_T_max 0.86810
_exptl_absorpt_correction_T_min 0.51126
_exptl_absorpt_correction_type gaussian
_exptl_absorpt_process_details '(XPREP in SAINT; Bruker, 2001)'
_exptl_crystal_colour orange
_exptl_crystal_density_diffrn 2.639
_exptl_crystal_density_meas ?
_exptl_crystal_density_method 'not measured'
_exptl_crystal_description plate
_exptl_crystal_F_000 1468
_exptl_crystal_size_max 0.08
_exptl_crystal_size_mid 0.04
_exptl_crystal_size_min 0.02
_refine_diff_density_max 1.548
_refine_diff_density_min -1.145
_refine_ls_extinction_coef not_refined
_refine_ls_extinction_expression not_refined
_refine_ls_extinction_method none
_refine_ls_goodness_of_fit_ref 0.913
_refine_ls_hydrogen_treatment constr
_refine_ls_matrix_type full
_refine_ls_number_parameters 455
_refine_ls_number_reflns 5638
_refine_ls_number_restraints 516
_refine_ls_restrained_S_all 0.879
_refine_ls_R_factor_all 0.1510
_refine_ls_R_factor_gt 0.0785
_refine_ls_shift/su_max <0.001
_refine_ls_shift/su_mean 0.000
_refine_ls_structure_factor_coef Fsqd
_refine_ls_weighting_details 'calc w = 1/[\s^2^(Fo^2^)]'
_refine_ls_weighting_scheme calc
_refine_ls_wR_factor_gt 0.0979
_refine_ls_wR_factor_ref 0.1171
_reflns_number_gt 3198
_reflns_number_total 5638
_reflns_threshold_expression I>2\s(I)
_cod_data_source_file lh6065.cif
_cod_data_source_block I
_cod_depositor_comments
;
The following automatic conversions were performed:
'_symmetry_cell_setting' value 'Triclinic' changed to 'triclinic'
according to '/home/saulius/struct/CIF-dictionaries/cif_core.dic'
dictionary named 'cif_core.dic' version 2.4.1 from 2010-06-29.

Automatic conversion script
Id: cif_fix_enum 1527 2010-12-29 10:47:43Z saulius 

The following automatic conversions were performed:

'_symmetry_cell_setting' value 'Triclinic' changed to 'triclinic'
according to /home/saulius/struct/CIF-dictionaries/cif_core.dic
dictionary named 'cif_core.dic' version 2.4.1 from 2010-06-29.

Automatic conversion script
Id: cif_fix_values 1715 2011-07-08 13:25:40Z adriana 

The following automatic conversions were performed:

'_exptl_crystal_density_meas' value 'not measured' was changed to '?'
- the value is perceived as not measured.

Automatic conversion script
Id: cif_fix_values 3008 2015-01-20 13:52:24Z robertas 
;
_cod_database_code 2202671
_cod_database_fobs_code 2202671

loop_
_symmetry_equiv_pos_as_xyz
'x, y, z'
'-x, -y, -z'

loop_
_atom_site_label
_atom_site_fract_x
_atom_site_fract_y
_atom_site_fract_z
_atom_site_U_iso_or_equiv
_atom_site_adp_type
_atom_site_calc_flag
_atom_site_refinement_flags
_atom_site_occupancy
_atom_site_disorder_assembly
_atom_site_disorder_group
_atom_site_type_symbol
Pt1 -0.07386(12) 0.65039(8) 0.44332(7) 0.0288(3) Uani d U 1 . . Pt
Pt2 -0.25499(12) 0.53161(9) 0.03547(7) 0.0334(3) Uani d U 1 . . Pt
Pt3 0.05194(13) 0.85989(9) 0.25251(8) 0.0382(3) Uani d U 1 . . Pt
Pt4 -0.49029(12) 0.25699(9) 0.25938(7) 0.0322(3) Uani d U 1 . . Pt
Cl1 -0.0098(8) 0.6901(5) 0.5869(4) 0.045(2) Uani d U 1 . . Cl
Cl2 -0.3209(8) 0.4879(6) -0.1071(4) 0.056(2) Uani d U 1 . . Cl
Cl3 -0.0695(8) 0.8785(7) 0.1172(5) 0.062(3) Uani d U 1 . . Cl
Cl4 0.1616(8) 0.7434(6) 0.1950(5) 0.053(2) Uani d U 1 . . Cl
Cl5 0.1785(9) 0.8377(6) 0.3852(5) 0.059(2) Uani d U 1 . . Cl
Cl6 -0.6873(9) 0.2354(6) 0.3081(6) 0.066(3) Uani d U 1 . . Cl
Cl7 -0.4423(9) 0.4365(6) 0.2991(5) 0.058(2) Uani d U 1 . . Cl
Cl8 -0.2887(7) 0.2848(6) 0.2190(5) 0.050(2) Uani d U 1 . . Cl
S1 -0.0597(8) 0.9645(5) 0.3081(5) 0.043(2) Uani d U 1 . . S
S2 -0.5377(10) 0.0878(7) 0.2138(7) 0.071(3) Uani d U 1 . . S
O1 -0.184(2) 0.9102(14) 0.3277(13) 0.062(6) Uani d U 1 . . O
O2 -0.453(2) 0.0460(16) 0.1631(16) 0.084(7) Uani d U 1 . . O
N1 -0.124(2) 0.6167(15) 0.3204(13) 0.023(4) Uani d U 1 . . N
N2 -0.201(2) 0.5659(15) 0.1562(13) 0.023(5) Uani d U 1 . . N
N3 -0.252(2) 0.7057(14) 0.4175(13) 0.025(5) Uani d U 1 . . N
N4 -0.372(2) 0.6385(16) 0.0414(14) 0.040(5) Uani d U 1 . . N
N5 -0.120(2) 0.4377(16) 0.0674(14) 0.037(5) Uani d U 1 . . N
N6 0.092(2) 0.5901(15) 0.4349(13) 0.026(5) Uani d U 1 . . N
C1 -0.316(3) 0.7424(18) 0.4695(16) 0.030(5) Uani d U 1 . . C
H1 -0.2704 0.7535 0.5273 0.036 Uiso calc R 1 . . H
C2 -0.446(3) 0.7649(19) 0.4414(17) 0.036(6) Uani d U 1 . . C
H2 -0.4863 0.7924 0.4804 0.043 Uiso calc R 1 . . H
C3 -0.516(3) 0.749(2) 0.3603(18) 0.042(6) Uani d U 1 . . C
H3 -0.6043 0.7650 0.3426 0.050 Uiso calc R 1 . . H
C4 -0.458(3) 0.7067(19) 0.3010(18) 0.036(6) Uani d U 1 . . C
H4 -0.5072 0.6890 0.2440 0.044 Uiso calc R 1 . . H
C5 -0.317(3) 0.6929(19) 0.3338(17) 0.032(5) Uani d U 1 . . C
C6 -0.235(3) 0.6468(18) 0.2775(16) 0.025(5) Uani d U 1 . . C
C7 -0.265(3) 0.6354(18) 0.1881(17) 0.029(5) Uani d U 1 . . C
C8 -0.352(3) 0.685(2) 0.1205(17) 0.032(5) Uani d U 1 . . C
C9 -0.400(3) 0.7773(19) 0.1339(17) 0.036(6) Uani d U 1 . . C
H9 -0.3788 0.8109 0.1889 0.043 Uiso calc R 1 . . H
C10 -0.477(3) 0.820(2) 0.0688(18) 0.043(6) Uani d U 1 . . C
H10 -0.5089 0.8815 0.0785 0.051 Uiso calc R 1 . . H
C11 -0.507(3) 0.767(2) -0.0129(19) 0.051(7) Uani d U 1 . . C
H11 -0.5647 0.7895 -0.0591 0.061 Uiso calc R 1 . . H
C12 -0.447(3) 0.682(2) -0.0228(18) 0.044(6) Uani d U 1 . . C
H12 -0.4592 0.6519 -0.0779 0.052 Uiso calc R 1 . . H
C13 -0.097(3) 0.369(2) 0.014(2) 0.053(7) Uani d U 1 . . C
H13 -0.1319 0.3697 -0.0438 0.064 Uiso calc R 1 . . H
C14 -0.018(3) 0.292(2) 0.0439(18) 0.044(6) Uani d U 1 . . C
H14 -0.0014 0.2432 0.0058 0.053 Uiso calc R 1 . . H
C15 0.032(3) 0.292(2) 0.1270(18) 0.041(6) Uani d U 1 . . C
H15 0.0821 0.2408 0.1471 0.049 Uiso calc R 1 . . H
C16 0.011(3) 0.3649(19) 0.1822(18) 0.038(6) Uani d U 1 . . C
H16 0.0472 0.3657 0.2403 0.046 Uiso calc R 1 . . H
C17 -0.066(3) 0.4385(19) 0.1512(17) 0.030(5) Uani d U 1 . . C
C18 -0.101(3) 0.5257(19) 0.2015(17) 0.029(5) Uani d U 1 . . C
C19 -0.045(3) 0.5659(19) 0.2905(17) 0.029(5) Uani d U 1 . . C
C20 0.086(3) 0.552(2) 0.3533(18) 0.035(5) Uani d U 1 . . C
C21 0.204(3) 0.5319(19) 0.3366(18) 0.038(6) Uani d U 1 . . C
H21 0.2069 0.5200 0.2809 0.045 Uiso calc R 1 . . H
C22 0.318(3) 0.529(2) 0.4010(19) 0.043(6) Uani d U 1 . . C
H22 0.3953 0.5085 0.3893 0.052 Uiso calc R 1 . . H
C23 0.321(3) 0.555(2) 0.4825(19) 0.043(6) Uani d U 1 . . C
H23 0.3991 0.5542 0.5272 0.052 Uiso calc R 1 . . H
C24 0.207(3) 0.5835(19) 0.4963(17) 0.034(6) Uani d U 1 . . C
H24 0.2076 0.5995 0.5522 0.040 Uiso calc R 1 . . H
C25 0.049(3) 1.041(2) 0.403(2) 0.082(11) Uani d U 1 . . C
H25A 0.0024 1.0924 0.4208 0.122 Uiso calc R 1 . . H
H25B 0.1359 1.0766 0.3939 0.122 Uiso calc R 1 . . H
H25C 0.0696 0.9954 0.4460 0.122 Uiso calc R 1 . . H
C26 -0.098(3) 1.069(2) 0.248(2) 0.066(10) Uani d U 1 . . C
H26A -0.1883 1.0460 0.2064 0.099 Uiso calc R 1 . . H
H26B -0.0269 1.0891 0.2196 0.099 Uiso calc R 1 . . H
H26C -0.1000 1.1294 0.2847 0.099 Uiso calc R 1 . . H
C27 -0.717(3) 0.040(3) 0.148(2) 0.084(11) Uani d U 1 . . C
H27A -0.7412 0.0899 0.1090 0.125 Uiso calc R 1 . . H
H27B -0.7797 0.0330 0.1831 0.125 Uiso calc R 1 . . H
H27C -0.7255 -0.0274 0.1169 0.125 Uiso calc R 1 . . H
C28 -0.549(5) 0.017(3) 0.297(3) 0.147(18) Uani d U 1 . . C
H28A -0.6187 0.0372 0.3212 0.221 Uiso calc R 1 . . H
H28B -0.4595 0.0324 0.3389 0.221 Uiso calc R 1 . . H
H28C -0.5761 -0.0572 0.2767 0.221 Uiso calc R 1 . . H

loop_
_atom_site_aniso_label
_atom_site_aniso_U_11
_atom_site_aniso_U_22
_atom_site_aniso_U_33
_atom_site_aniso_U_12
_atom_site_aniso_U_13
_atom_site_aniso_U_23
Pt1 0.0364(8) 0.0275(7) 0.0203(7) 0.0084(6) 0.0037(6) 0.0022(5)
Pt2 0.0376(8) 0.0380(7) 0.0207(7) 0.0049(6) 0.0043(6) 0.0026(6)
Pt3 0.0414(8) 0.0322(7) 0.0433(9) 0.0066(6) 0.0171(7) 0.0030(6)
Pt4 0.0332(8) 0.0328(7) 0.0322(8) 0.0085(6) 0.0098(6) 0.0083(6)
Cl1 0.059(5) 0.046(5) 0.027(5) 0.017(4) 0.002(4) 0.004(4)
Cl2 0.067(6) 0.069(6) 0.018(4) 0.008(5) -0.001(4) -0.010(4)
Cl3 0.054(6) 0.093(6) 0.039(5) 0.027(5) 0.007(5) -0.003(5)
Cl4 0.069(6) 0.048(5) 0.051(5) 0.029(4) 0.021(5) 0.002(4)
Cl5 0.080(6) 0.064(5) 0.046(5) 0.031(5) 0.024(5) 0.017(4)
Cl6 0.055(6) 0.076(6) 0.078(7) 0.018(5) 0.036(5) 0.016(5)
Cl7 0.072(6) 0.046(5) 0.061(6) 0.014(4) 0.024(5) 0.006(4)
Cl8 0.029(5) 0.068(5) 0.050(5) -0.002(4) 0.014(4) 0.008(4)
S1 0.043(5) 0.023(4) 0.066(6) 0.002(4) 0.025(5) 0.006(4)
S2 0.070(7) 0.047(5) 0.109(8) 0.016(5) 0.049(6) 0.007(5)
O1 0.049(11) 0.054(11) 0.082(13) 0.000(9) 0.026(10) 0.004(10)
O2 0.082(13) 0.060(12) 0.112(15) 0.024(10) 0.030(12) -0.018(11)
N1 0.014(9) 0.030(9) 0.025(9) 0.010(8) -0.001(8) 0.007(8)
N2 0.013(9) 0.028(9) 0.023(9) 0.000(8) 0.004(8) -0.003(8)
N3 0.028(9) 0.029(9) 0.019(9) 0.012(8) 0.002(8) 0.011(8)
N4 0.048(10) 0.039(10) 0.025(10) 0.000(9) 0.003(9) 0.010(8)
N5 0.045(10) 0.036(10) 0.029(10) 0.006(8) 0.014(9) -0.002(9)
N6 0.021(9) 0.034(9) 0.025(10) 0.017(8) 0.002(8) -0.001(8)
C1 0.032(10) 0.036(10) 0.022(10) 0.010(9) 0.010(9) -0.003(9)
C2 0.035(11) 0.041(10) 0.033(11) 0.006(9) 0.015(9) -0.007(10)
C3 0.043(11) 0.037(10) 0.040(11) 0.007(9) 0.003(10) 0.003(10)
C4 0.036(11) 0.035(10) 0.035(11) 0.008(9) 0.006(9) -0.003(9)
C5 0.025(9) 0.031(9) 0.034(10) 0.003(8) 0.002(8) 0.001(9)
C6 0.022(9) 0.021(9) 0.026(9) -0.008(8) 0.005(8) 0.010(8)
C7 0.028(9) 0.022(9) 0.030(9) -0.007(8) 0.002(8) 0.010(8)
C8 0.034(10) 0.027(9) 0.033(10) 0.005(8) 0.003(9) 0.015(8)
C9 0.043(11) 0.031(10) 0.033(11) 0.016(9) -0.001(9) 0.019(9)
C10 0.046(11) 0.042(11) 0.037(11) 0.020(9) -0.003(10) 0.021(10)
C11 0.056(12) 0.053(11) 0.036(11) 0.011(10) -0.001(10) 0.019(10)
C12 0.053(11) 0.046(11) 0.030(11) 0.010(10) 0.007(10) 0.005(10)
C13 0.052(11) 0.057(12) 0.048(11) 0.007(10) 0.014(10) 0.004(10)
C14 0.046(11) 0.044(11) 0.043(11) 0.004(10) 0.019(10) 0.003(10)
C15 0.043(11) 0.042(11) 0.041(11) 0.008(9) 0.018(10) 0.006(10)
C16 0.047(11) 0.035(11) 0.036(11) -0.004(9) 0.025(9) 0.002(9)
C17 0.032(9) 0.029(9) 0.031(9) 0.002(8) 0.015(8) 0.000(9)
C18 0.023(9) 0.028(9) 0.032(9) -0.003(8) 0.007(8) 0.007(8)
C19 0.024(9) 0.025(9) 0.036(10) 0.006(8) 0.003(8) 0.013(8)
C20 0.029(9) 0.034(9) 0.043(10) 0.006(8) 0.009(9) 0.012(9)
C21 0.030(11) 0.041(10) 0.045(11) 0.005(9) 0.016(9) 0.016(9)
C22 0.034(11) 0.044(11) 0.049(12) 0.015(9) 0.001(10) 0.015(10)
C23 0.043(11) 0.043(11) 0.042(11) 0.015(9) 0.001(10) 0.026(10)
C24 0.037(11) 0.042(10) 0.029(11) 0.020(9) 0.011(9) 0.009(9)
C25 0.097(19) 0.068(17) 0.075(19) 0.036(15) 0.010(15) -0.012(14)
C26 0.066(17) 0.065(16) 0.072(18) 0.031(14) 0.011(14) 0.023(14)
C27 0.072(18) 0.081(17) 0.090(19) 0.012(14) 0.016(15) 0.000(14)
C28 0.16(2) 0.13(2) 0.15(2) 0.037(17) 0.042(18) 0.025(17)

loop_
_atom_type_symbol
_atom_type_description
_atom_type_scat_dispersion_real
_atom_type_scat_dispersion_imag
_atom_type_scat_source
C C 0.0033 0.0016 'International Tables Vol C Tables 4.2.6.8 and 6.1.1.4'
H H 0.0000 0.0000 'International Tables Vol C Tables 4.2.6.8 and 6.1.1.4'
N N 0.0061 0.0033 'International Tables Vol C Tables 4.2.6.8 and 6.1.1.4'
O O 0.0106 0.0060 'International Tables Vol C Tables 4.2.6.8 and 6.1.1.4'
S S 0.1246 0.1234 'International Tables Vol C Tables 4.2.6.8 and 6.1.1.4'
Cl Cl 0.1484 0.1585 'International Tables Vol C Tables 4.2.6.8 and 6.1.1.4'
Pt Pt -1.7033 8.3905 'International Tables Vol C Tables 4.2.6.8 and 6.1.1.4'

loop_
_geom_angle_atom_site_label_1
_geom_angle_atom_site_label_2
_geom_angle_atom_site_label_3
_geom_angle_site_symmetry_3
_geom_angle
_geom_angle_publ_flag
N1 Pt1 N6 . 81.2(8) yes
N1 Pt1 N3 . 83.4(8) yes
N6 Pt1 N3 . 164.6(8) yes
N1 Pt1 Cl1 . 178.6(6) yes
N6 Pt1 Cl1 . 97.6(6) yes
N3 Pt1 Cl1 . 97.8(6) yes
N1 Pt1 Pt1 2_566 106.0(6) ?
N6 Pt1 Pt1 2_566 50.9(6) ?
N3 Pt1 Pt1 2_566 136.5(5) ?
Cl1 Pt1 Pt1 2_566 73.60(17) ?
N2 Pt2 N5 . 80.5(9) yes
N2 Pt2 N4 . 82.1(9) yes
N5 Pt2 N4 . 162.5(9) yes
N2 Pt2 Cl2 . 179.0(6) yes
N5 Pt2 Cl2 . 99.1(7) yes
N4 Pt2 Cl2 . 98.4(7) yes
N2 Pt2 Pt2 2_465 102.7(6) ?
N5 Pt2 Pt2 2_465 132.4(6) ?
N4 Pt2 Pt2 2_465 53.2(6) ?
Cl2 Pt2 Pt2 2_465 76.8(2) ?
S1 Pt3 Cl5 . 90.6(3) yes
S1 Pt3 Cl3 . 91.6(3) yes
Cl5 Pt3 Cl3 . 177.7(3) yes
S1 Pt3 Cl4 . 177.3(3) yes
Cl5 Pt3 Cl4 . 89.0(3) yes
Cl3 Pt3 Cl4 . 88.7(3) yes
S2 Pt4 Cl8 . 91.7(3) yes
S2 Pt4 Cl7 . 176.6(4) yes
Cl8 Pt4 Cl7 . 87.0(3) yes
S2 Pt4 Cl6 . 90.9(3) yes
Cl8 Pt4 Cl6 . 176.5(3) yes
Cl7 Pt4 Cl6 . 90.6(3) yes
O1 S1 C25 . 106.2(14) ?
O1 S1 C26 . 110.3(13) ?
C25 S1 C26 . 98.9(15) ?
O1 S1 Pt3 . 114.9(8) ?
C25 S1 Pt3 . 111.9(11) ?
C26 S1 Pt3 . 113.2(11) ?
O2 S2 C28 . 111.9(18) ?
O2 S2 C27 . 103.5(16) ?
C28 S2 C27 . 98.0(18) ?
O2 S2 Pt4 . 119.8(10) ?
C28 S2 Pt4 . 108.8(15) ?
C27 S2 Pt4 . 112.6(11) ?
C19 N1 C6 . 127(2) ?
C19 N1 Pt1 . 116.8(18) ?
C6 N1 Pt1 . 116.2(16) ?
C18 N2 C7 . 125(2) ?
C18 N2 Pt2 . 118.4(17) ?
C7 N2 Pt2 . 116.9(17) ?
C1 N3 C5 . 118(2) ?
C1 N3 Pt1 . 129.5(18) ?
C5 N3 Pt1 . 111.8(16) ?
C8 N4 C12 . 117(2) ?
C8 N4 Pt2 . 113.7(18) ?
C12 N4 Pt2 . 128.7(19) ?
C13 N5 C17 . 120(2) ?
C13 N5 Pt2 . 124(2) ?
C17 N5 Pt2 . 114.8(17) ?
C24 N6 C20 . 116(2) ?
C24 N6 Pt1 . 129.5(17) ?
C20 N6 Pt1 . 114.1(17) ?
N3 C1 C2 . 122(3) ?
C3 C2 C1 . 121(3) ?
C2 C3 C4 . 120(3) ?
C3 C4 C5 . 116(3) ?
N3 C5 C4 . 122(2) ?
N3 C5 C6 . 114(2) ?
C4 C5 C6 . 123(2) ?
N1 C6 C7 . 118(2) ?
N1 C6 C5 . 114(2) ?
C7 C6 C5 . 128(2) ?
N2 C7 C6 . 114(2) ?
N2 C7 C8 . 112(2) ?
C6 C7 C8 . 134(2) ?
N4 C8 C9 . 121(2) ?
N4 C8 C7 . 114(2) ?
C9 C8 C7 . 125(3) ?
C10 C9 C8 . 122(3) ?
C9 C10 C11 . 117(3) ?
C12 C11 C10 . 118(3) ?
N4 C12 C11 . 125(3) ?
N5 C13 C14 . 121(3) ?
C15 C14 C13 . 119(3) ?
C14 C15 C16 . 120(3) ?
C15 C16 C17 . 119(3) ?
N5 C17 C16 . 121(2) ?
N5 C17 C18 . 112(2) ?
C16 C17 C18 . 127(3) ?
N2 C18 C19 . 118(2) ?
N2 C18 C17 . 112(2) ?
C19 C18 C17 . 130(2) ?
N1 C19 C18 . 114(2) ?
N1 C19 C20 . 116(2) ?
C18 C19 C20 . 130(2) ?
C21 C20 N6 . 119(3) ?
C21 C20 C19 . 127(3) ?
N6 C20 C19 . 111(2) ?
C22 C21 C20 . 120(3) ?
C21 C22 C23 . 121(3) ?
C24 C23 C22 . 118(3) ?
C23 C24 N6 . 125(3) ?

loop_
_geom_bond_atom_site_label_1
_geom_bond_atom_site_label_2
_geom_bond_site_symmetry_2
_geom_bond_distance
_geom_bond_publ_flag
Pt1 N1 . 1.95(2) yes
Pt1 N6 . 2.008(18) yes
Pt1 N3 . 2.017(19) yes
Pt1 Cl1 . 2.278(7) yes
Pt2 N2 . 1.92(2) yes
Pt2 N5 . 1.99(2) yes
Pt2 N4 . 1.99(2) yes
Pt2 Cl2 . 2.268(7) yes
Pt3 S1 . 2.212(7) yes
Pt3 Cl5 . 2.294(8) yes
Pt3 Cl3 . 2.300(8) yes
Pt3 Cl4 . 2.320(7) yes
Pt4 S2 . 2.184(8) yes
Pt4 Cl8 . 2.276(7) yes
Pt4 Cl7 . 2.292(7) yes
Pt4 Cl6 . 2.310(8) yes
Pt1 Pt2 . 6.4792(17) yes
Pt1 Pt3 . 4.5726(16) yes
Pt2 Pt2 2_465 4.662(2) yes
Pt1 Pt1 2_566 4.760(2) yes
Pt2 Pt3 . 5.2396(16) yes
Pt2 Pt2 2_565 5.758(2) yes
Pt2 Pt4 . 5.9359(16) yes
Pt1 Pt4 . 5.9778(16) yes
Pt1 C24 2_566 3.40(3) yes
S1 O1 . 1.445(18) ?
S1 C25 . 1.76(3) ?
S1 C26 . 1.78(3) ?
S2 O2 . 1.49(2) ?
S2 C28 . 1.72(4) ?
S2 C27 . 1.81(3) ?
N1 C19 . 1.29(3) ?
N1 C6 . 1.30(3) ?
N2 C18 . 1.31(3) ?
N2 C7 . 1.36(3) ?
N3 C1 . 1.31(3) ?
N3 C5 . 1.35(3) ?
N4 C8 . 1.35(3) ?
N4 C12 . 1.36(3) ?
N5 C13 . 1.30(3) ?
N5 C17 . 1.34(3) ?
N6 C24 . 1.35(3) ?
N6 C20 . 1.38(3) ?
C1 C2 . 1.37(3) ?
C2 C3 . 1.32(3) ?
C3 C4 . 1.39(3) ?
C4 C5 . 1.43(3) ?
C5 C6 . 1.56(3) ?
C6 C7 . 1.42(3) ?
C7 C8 . 1.49(3) ?
C8 C9 . 1.40(3) ?
C9 C10 . 1.37(3) ?
C10 C11 . 1.40(4) ?
C11 C12 . 1.37(3) ?
C13 C14 . 1.42(3) ?
C14 C15 . 1.33(3) ?
C15 C16 . 1.36(3) ?
C16 C17 . 1.38(3) ?
C17 C18 . 1.50(3) ?
C18 C19 . 1.45(3) ?
C19 C20 . 1.50(3) ?
C20 C21 . 1.36(3) ?
C21 C22 . 1.35(3) ?
C22 C23 . 1.36(3) ?
C23 C24 . 1.33(3) ?

loop_
_geom_torsion_atom_site_label_1
_geom_torsion_atom_site_label_2
_geom_torsion_atom_site_label_3
_geom_torsion_atom_site_label_4
_geom_torsion_site_symmetry_1
_geom_torsion
Cl5 Pt3 S1 O1 . -87.0(11)
Cl3 Pt3 S1 O1 . 93.3(11)
Cl5 Pt3 S1 C25 . 34.2(12)
Cl3 Pt3 S1 C25 . -145.6(12)
Cl5 Pt3 S1 C26 . 144.9(12)
Cl3 Pt3 S1 C26 . -34.8(12)
Cl8 Pt4 S2 O2 . -9.2(13)
Cl6 Pt4 S2 O2 . 173.2(13)
Cl8 Pt4 S2 C28 . 121.2(16)
Cl6 Pt4 S2 C28 . -56.3(16)
Cl8 Pt4 S2 C27 . -131.3(14)
Cl6 Pt4 S2 C27 . 51.2(14)
N6 Pt1 N1 C19 . 6.1(18)
N3 Pt1 N1 C19 . -175.4(19)
Pt1 Pt1 N1 C19 2_566 -38.8(19)
N6 Pt1 N1 C6 . -174.7(18)
N3 Pt1 N1 C6 . 3.8(17)
Pt1 Pt1 N1 C6 2_566 140.4(16)
N5 Pt2 N2 C18 . 5.8(18)
N4 Pt2 N2 C18 . -173.3(19)
Pt2 Pt2 N2 C18 2_465 137.4(17)
N5 Pt2 N2 C7 . -177.5(18)
N4 Pt2 N2 C7 . 3.3(17)
Pt2 Pt2 N2 C7 2_465 -46.0(17)
N1 Pt1 N3 C1 . 175(2)
N6 Pt1 N3 C1 . -180(3)
Cl1 Pt1 N3 C1 . -6(2)
Pt1 Pt1 N3 C1 2_566 68(2)
N1 Pt1 N3 C5 . 0.5(17)
N6 Pt1 N3 C5 . 6(4)
Cl1 Pt1 N3 C5 . 179.9(16)
Pt1 Pt1 N3 C5 2_566 -105.8(16)
N2 Pt2 N4 C8 . 3.4(18)
N5 Pt2 N4 C8 . 1(4)
Cl2 Pt2 N4 C8 . -177.6(17)
Pt2 Pt2 N4 C8 2_465 115.9(19)
N2 Pt2 N4 C12 . 171(2)
N5 Pt2 N4 C12 . 169(2)
Cl2 Pt2 N4 C12 . -10(2)
Pt2 Pt2 N4 C12 2_465 -76(2)
N2 Pt2 N5 C13 . 174(2)
N4 Pt2 N5 C13 . 177(2)
Cl2 Pt2 N5 C13 . -5(2)
Pt2 Pt2 N5 C13 2_465 76(2)
N2 Pt2 N5 C17 . 3.5(17)
N4 Pt2 N5 C17 . 6(4)
Cl2 Pt2 N5 C17 . -175.5(17)
Pt2 Pt2 N5 C17 2_465 -95.1(18)
N1 Pt1 N6 C24 . 176(2)
N3 Pt1 N6 C24 . 170(2)
Cl1 Pt1 N6 C24 . -4(2)
Pt1 Pt1 N6 C24 2_566 -65(2)
N1 Pt1 N6 C20 . -3.0(17)
N3 Pt1 N6 C20 . -9(4)
Cl1 Pt1 N6 C20 . 177.7(16)
Pt1 Pt1 N6 C20 2_566 116.0(19)
C5 N3 C1 C2 . 2(4)
Pt1 N3 C1 C2 . -171.8(18)
N3 C1 C2 C3 . 1(4)
C1 C2 C3 C4 . 0(4)
C2 C3 C4 C5 . -5(4)
C1 N3 C5 C4 . -7(4)
Pt1 N3 C5 C4 . 167.6(19)
C1 N3 C5 C6 . -179(2)
Pt1 N3 C5 C6 . -4(3)
C3 C4 C5 N3 . 9(4)
C3 C4 C5 C6 . 180(2)
C19 N1 C6 C7 . -8(4)
Pt1 N1 C6 C7 . 172.6(16)
C19 N1 C6 C5 . 172(2)
Pt1 N1 C6 C5 . -7(3)
N3 C5 C6 N1 . 7(3)
C4 C5 C6 N1 . -164(2)
N3 C5 C6 C7 . -172(2)
C4 C5 C6 C7 . 16(4)
C18 N2 C7 C6 . -11(3)
Pt2 N2 C7 C6 . 172.1(15)
C18 N2 C7 C8 . 168(2)
Pt2 N2 C7 C8 . -9(3)
N1 C6 C7 N2 . 19(3)
C5 C6 C7 N2 . -162(2)
N1 C6 C7 C8 . -160(3)
C5 C6 C7 C8 . 19(4)
C12 N4 C8 C9 . -4(4)
Pt2 N4 C8 C9 . 165.2(19)
C12 N4 C8 C7 . -178(2)
Pt2 N4 C8 C7 . -9(3)
N2 C7 C8 N4 . 11(3)
C6 C7 C8 N4 . -170(3)
N2 C7 C8 C9 . -162(2)
C6 C7 C8 C9 . 17(4)
N4 C8 C9 C10 . 5(4)
C7 C8 C9 C10 . 179(2)
C8 C9 C10 C11 . 0(4)
C9 C10 C11 C12 . -5(4)
C8 N4 C12 C11 . -1(4)
Pt2 N4 C12 C11 . -169(2)
C10 C11 C12 N4 . 6(4)
C17 N5 C13 C14 . 2(4)
Pt2 N5 C13 C14 . -168.7(18)
N5 C13 C14 C15 . 0(4)
C13 C14 C15 C16 . -2(4)
C14 C15 C16 C17 . 1(4)
C13 N5 C17 C16 . -2(4)
Pt2 N5 C17 C16 . 169.5(18)
C13 N5 C17 C18 . 178(2)
Pt2 N5 C17 C18 . -11(3)
C15 C16 C17 N5 . 0(4)
C15 C16 C17 C18 . -180(2)
C7 N2 C18 C19 . -7(4)
Pt2 N2 C18 C19 . 169.9(16)
C7 N2 C18 C17 . 171(2)
Pt2 N2 C18 C17 . -13(3)
N5 C17 C18 N2 . 15(3)
C16 C17 C18 N2 . -165(2)
N5 C17 C18 C19 . -168(2)
C16 C17 C18 C19 . 12(4)
C6 N1 C19 C18 . -10(4)
Pt1 N1 C19 C18 . 169.0(16)
C6 N1 C19 C20 . 173(2)
Pt1 N1 C19 C20 . -8(3)
N2 C18 C19 N1 . 17(3)
C17 C18 C19 N1 . -159(2)
N2 C18 C19 C20 . -166(2)
C17 C18 C19 C20 . 17(4)
C24 N6 C20 C21 . -13(4)
Pt1 N6 C20 C21 . 165.2(19)
C24 N6 C20 C19 . -179(2)
Pt1 N6 C20 C19 . 0(3)
N1 C19 C20 C21 . -159(3)
C18 C19 C20 C21 . 25(4)
N1 C19 C20 N6 . 5(3)
C18 C19 C20 N6 . -171(2)
N6 C20 C21 C22 . 13(4)
C19 C20 C21 C22 . 175(2)
C20 C21 C22 C23 . -6(4)
C21 C22 C23 C24 . 1(4)
C22 C23 C24 N6 . -2(4)
C20 N6 C24 C23 . 8(4)
Pt1 N6 C24 C23 . -170(2)
